data_4309426
loop_
_publ_author_name
'Andrew D. Bond'
'Sofia Derossi'
'Frank Jensen'
'Frank B. Larsen'
'Christine J. McKenzie'
'Jane Nelson'

_publ_contact_author_address
;
 University of Southern Denmark
 Department of Chemistry
 Campusvej 55
 5230 Odense
 Denmark
;
_publ_contact_author_email adb@chem.sdu.dk
_publ_contact_author_fax '+45 6615 8780'
_publ_contact_author_name 'Andrew D. Bond'
_publ_contact_author_phone '+45 6650 2545'
_publ_section_title
;
Squeezing the [Cu-OH...H2O-Cu]3+ Bridge by Cryptate Encapsulation
;
_journal_name_full 'Inorganic Chemistry'
_journal_page_first 5987
_journal_page_last 5989
_journal_paper_doi 10.1021/ic0505091
_journal_volume 44
_journal_year 2005
_chemical_formula_moiety 'C36 H57 Cu2 N8 O2 3+, 3(Cl O4 1-)'
_chemical_formula_sum 'C36 H57 Cl3 Cu2 N8 O14'
_chemical_formula_weight 1059.33
_space_group_IT_number 163
_symmetry_cell_setting trigonal
_symmetry_space_group_name_Hall '-P 3 2c'
_symmetry_space_group_name_H-M 'P -3 1 c'
_atom_sites_solution_hydrogens geom
_atom_sites_solution_primary direct
_atom_sites_solution_secondary difmap
_audit_creation_method 'SHELXL-97 plus manual editing'
_cell_angle_alpha 90.00
_cell_angle_beta 90.00
_cell_angle_gamma 120.00
_cell_formula_units_Z 2
_cell_length_a 9.8716(7)
_cell_length_b 9.8716(7)
_cell_length_c 25.642(2)
_cell_measurement_reflns_used 2836
_cell_measurement_temperature 180(2)
_cell_measurement_theta_max 23.42
_cell_measurement_theta_min 2.38
_cell_volume 2164.0(3)
_computing_cell_refinement 'SAINT v.7.06a (Bruker, 2003)'
_computing_data_collection 'APEX2 v.1.0-8 (Bruker-Nonius, 2003)'
_computing_data_reduction 'SAINT v.7.06a (Bruker, 2003)'
_computing_molecular_graphics 'SHELXTL v.6.10 (Sheldrick, 2000)'
_computing_publication_material 'SHELXTL v.6.10 (Sheldrick, 2000)'
_computing_structure_refinement 'SHELXTL v.6.10 (Sheldrick, 2000)'
_computing_structure_solution 'SHELXTL v.6.10 (Sheldrick, 2000)'
_diffrn_ambient_temperature 180(2)
_diffrn_measured_fraction_theta_full 0.996
_diffrn_measured_fraction_theta_max 0.996
_diffrn_measurement_device_type 'Bruker-Nonius X8APEX-II CCD'
_diffrn_measurement_method 'thin-slice \w and \f scans'
_diffrn_radiation_monochromator graphite
_diffrn_radiation_source 'fine-focus sealed tube'
_diffrn_radiation_type MoK\a
_diffrn_radiation_wavelength 0.71073
_diffrn_reflns_av_R_equivalents 0.0374
_diffrn_reflns_av_sigmaI/netI 0.0164
_diffrn_reflns_limit_h_max 9
_diffrn_reflns_limit_h_min -12
_diffrn_reflns_limit_k_max 12
_diffrn_reflns_limit_k_min -11
_diffrn_reflns_limit_l_max 31
_diffrn_reflns_limit_l_min -31
_diffrn_reflns_number 26058
_diffrn_reflns_theta_full 25.65
_diffrn_reflns_theta_max 25.65
_diffrn_reflns_theta_min 3.97
_diffrn_standards_number 0
_exptl_absorpt_coefficient_mu 1.244
_exptl_absorpt_correction_T_max 0.952
_exptl_absorpt_correction_T_min 0.840
_exptl_absorpt_correction_type multi-scan
_exptl_absorpt_process_details 'SADABS v.2.10 (Sheldrick, 2003)'
_exptl_crystal_colour green
_exptl_crystal_density_diffrn 1.626
_exptl_crystal_density_method 'not measured'
_exptl_crystal_description plate
_exptl_crystal_F_000 1100
_exptl_crystal_size_max 0.17
_exptl_crystal_size_mid 0.17
_exptl_crystal_size_min 0.04
_refine_diff_density_max 1.255
_refine_diff_density_min -0.311
_refine_diff_density_rms 0.076
_refine_ls_extinction_method none
_refine_ls_goodness_of_fit_ref 1.048
_refine_ls_hydrogen_treatment mixed
_refine_ls_matrix_type full
_refine_ls_number_parameters 115
_refine_ls_number_reflns 1373
_refine_ls_number_restraints 18
_refine_ls_restrained_S_all 1.060
_refine_ls_R_factor_all 0.0535
_refine_ls_R_factor_gt 0.0452
_refine_ls_shift/su_max 0.000
_refine_ls_shift/su_mean 0.000
_refine_ls_structure_factor_coef Fsqd
_refine_ls_weighting_details 'calc w=1/[\s^2^(Fo^2^)+(0.0892P)^2^+1.7163P] where P=(Fo^2^+2Fc^2^)/3'
_refine_ls_weighting_scheme calc
_refine_ls_wR_factor_gt 0.1321
_refine_ls_wR_factor_ref 0.1401
_reflns_number_gt 1130
_reflns_number_total 1373
_reflns_threshold_expression I>2\s(I)
_cod_data_source_file ic0505091si20050405_105919.cif
_cod_data_source_block cm0410
_cod_database_code 4309426

loop_
_symmetry_equiv_pos_as_xyz
'x, y, z'
'-y, x-y, z'
'-x+y, -x, z'
'-y, -x, -z+1/2'
'-x+y, y, -z+1/2'
'x, x-y, -z+1/2'
'-x, -y, -z'
'y, -x+y, -z'
'x-y, x, -z'
'y, x, z-1/2'
'x-y, -y, z-1/2'
'-x, -x+y, z-1/2'

loop_
_atom_site_label
_atom_site_type_symbol
_atom_site_fract_x
_atom_site_fract_y
_atom_site_fract_z
_atom_site_U_iso_or_equiv
_atom_site_adp_type
_atom_site_occupancy
_atom_site_symmetry_multiplicity
_atom_site_calc_flag
_atom_site_refinement_flags
_atom_site_disorder_assembly
_atom_site_disorder_group
Cu1 Cu 0.3333 0.6667 0.13064(2) 0.0391(3) Uani 1 3 d S . .
O1 O 0.3333 0.6667 0.20466(18) 0.0898(19) Uani 1 3 d SD . .
H1 H 0.366(13) 0.760(2) 0.2189(10) 0.108 Uiso 0.50 1 d PD . .
N1 N 0.3333 0.6667 0.05103(17) 0.0385(10) Uani 1 3 d S . .
N2 N 0.1134(3) 0.6587(3) 0.12221(11) 0.0495(7) Uani 1 1 d . . .
H2C H 0.0405 0.5754 0.1422 0.059 Uiso 1 1 calc R . .
C1 C 0.2119(4) 0.7029(4) 0.03318(12) 0.0492(8) Uani 1 1 d . . .
H1A H 0.1845 0.6700 -0.0036 0.059 Uiso 1 1 calc R . .
H1B H 0.2533 0.8171 0.0351 0.059 Uiso 1 1 calc R . .
C2 C 0.0684(4) 0.6194(5) 0.06656(13) 0.0594(9) Uani 1 1 d . . .
H2A H -0.0082 0.6516 0.0566 0.071 Uiso 1 1 calc R . .
H2B H 0.0192 0.5050 0.0613 0.071 Uiso 1 1 calc R . .
C3 C 0.1065(6) 0.7995(6) 0.13825(14) 0.0723(12) Uani 1 1 d . . .
H3A H 0.0038 0.7866 0.1284 0.087 Uiso 1 1 calc R . .
H3B H 0.1887 0.8922 0.1197 0.087 Uiso 1 1 calc R . .
C4 C 0.1296(6) 0.8256(6) 0.19625(14) 0.0649(11) Uani 1 1 d . . .
C5 C 0.0204(5) 0.7155(7) 0.23095(16) 0.0730(13) Uani 1 1 d . . .
H5A H -0.0695 0.6250 0.2181 0.088 Uiso 1 1 calc R . .
C6 C 0.0445(5) 0.7396(7) 0.28412(15) 0.0772(14) Uani 1 1 d . . .
H6A H -0.0296 0.6647 0.3076 0.093 Uiso 1 1 calc R . .
Cl1 Cl 0.6667 0.3333 0.13264(5) 0.0437(4) Uani 0.70 3 d SPD . 1
O1A O 0.6667 0.3333 0.1869(2) 0.117(4) Uani 0.70 3 d SPD A 1
O1B O 0.7009(5) 0.4822(4) 0.11259(19) 0.0755(12) Uani 0.70 1 d PD B 1
Cl1A Cl 0.6667 0.3333 0.13264(5) 0.0437(4) Uani 0.30 3 d SP . 2
O1C O 0.6667 0.3333 0.0777(4) 0.125(9) Uani 0.30 3 d SPD C 2
O1D O 0.5252(10) 0.2059(12) 0.1515(4) 0.113(5) Uani 0.30 1 d PD D 2
Cl2 Cl 0.0000 0.0000 0.0000 0.0815(8) Uani 1 6 d SD . .
O2A O 0.1099(9) 0.1353(10) -0.0295(3) 0.151(3) Uani 0.67 1 d PD . .

loop_
_atom_site_aniso_label
_atom_site_aniso_U_11
_atom_site_aniso_U_22
_atom_site_aniso_U_33
_atom_site_aniso_U_23
_atom_site_aniso_U_13
_atom_site_aniso_U_12
Cu1 0.0433(3) 0.0433(3) 0.0306(4) 0.000 0.000 0.02166(17)
O1 0.119(3) 0.119(3) 0.031(2) 0.000 0.000 0.0596(15)
N1 0.0423(15) 0.0423(15) 0.031(2) 0.000 0.000 0.0211(7)
N2 0.0484(15) 0.0651(18) 0.0419(15) -0.0015(12) 0.0025(12) 0.0337(14)
C1 0.0540(19) 0.064(2) 0.0353(15) -0.0057(14) -0.0101(14) 0.0343(17)
C2 0.0467(19) 0.086(3) 0.0486(19) -0.0126(18) -0.0110(15) 0.0353(19)
C3 0.112(4) 0.100(3) 0.046(2) -0.001(2) 0.001(2) 0.085(3)
C4 0.098(3) 0.093(3) 0.0468(19) -0.003(2) -0.001(2) 0.081(3)
C5 0.057(2) 0.133(4) 0.054(2) -0.006(3) -0.0005(18) 0.066(3)
C6 0.059(2) 0.147(5) 0.050(2) 0.011(3) 0.0070(19) 0.070(3)
Cl1 0.0461(5) 0.0461(5) 0.0388(7) 0.000 0.000 0.0231(3)
O1A 0.152(6) 0.152(6) 0.045(5) 0.000 0.000 0.076(3)
O1B 0.076(3) 0.059(2) 0.091(3) 0.008(2) -0.004(3) 0.034(2)
Cl1A 0.0461(5) 0.0461(5) 0.0388(7) 0.000 0.000 0.0231(3)
O1C 0.156(15) 0.156(15) 0.062(13) 0.000 0.000 0.078(8)
O1D 0.088(9) 0.090(9) 0.112(10) -0.009(8) 0.049(8) 0.008(7)
Cl2 0.0927(13) 0.0927(13) 0.0591(15) 0.000 0.000 0.0463(6)
O2A 0.145(6) 0.179(7) 0.159(7) 0.069(6) 0.058(5) 0.105(6)

loop_
_atom_type_symbol
_atom_type_description
_atom_type_scat_dispersion_real
_atom_type_scat_dispersion_imag
_atom_type_scat_source
C C 0.0033 0.0016 'International Tables Vol C Tables 4.2.6.8 and 6.1.1.4'
H H 0.0000 0.0000 'International Tables Vol C Tables 4.2.6.8 and 6.1.1.4'
N N 0.0061 0.0033 'International Tables Vol C Tables 4.2.6.8 and 6.1.1.4'
O O 0.0106 0.0060 'International Tables Vol C Tables 4.2.6.8 and 6.1.1.4'
Cl Cl 0.1484 0.1585 'International Tables Vol C Tables 4.2.6.8 and 6.1.1.4'
Cu Cu 0.3201 1.2651 'International Tables Vol C Tables 4.2.6.8 and 6.1.1.4'

loop_
_geom_angle_atom_site_label_1
_geom_angle_atom_site_label_2
_geom_angle_atom_site_label_3
_geom_angle
_geom_angle_site_symmetry_1
_geom_angle_site_symmetry_3
_geom_angle_publ_flag
O1 Cu1 N1 180.000(1) . . ?
O1 Cu1 N2 95.78(7) . 2_665 ?
N1 Cu1 N2 84.22(7) . 2_665 ?
O1 Cu1 N2 95.79(7) . . ?
N1 Cu1 N2 84.21(7) . . ?
N2 Cu1 N2 119.00(3) 2_665 . ?
O1 Cu1 N2 95.78(8) . 3_565 ?
N1 Cu1 N2 84.22(7) . 3_565 ?
N2 Cu1 N2 119.00(3) 2_665 3_565 ?
N2 Cu1 N2 119.00(3) . 3_565 ?
Cu1 O1 O1 180.000(1) . 4_665 ?
Cu1 O1 H1 114.4(16) . . ?
O1 O1 H1 65.6(16) 4_665 . ?
C1 N1 C1 110.94(19) 3_565 2_665 ?
C1 N1 C1 110.94(19) 3_565 . ?
C1 N1 C1 110.94(19) 2_665 . ?
C1 N1 Cu1 108.0(2) 3_565 . ?
C1 N1 Cu1 108.0(2) 2_665 . ?
C1 N1 Cu1 108.0(2) . . ?
C3 N2 C2 111.3(3) . . ?
C3 N2 Cu1 117.2(3) . . ?
C2 N2 Cu1 105.7(2) . . ?
C3 N2 H2C 107.4 . . ?
C2 N2 H2C 107.4 . . ?
Cu1 N2 H2C 107.4 . . ?
N1 C1 C2 110.3(3) . . ?
N1 C1 H1A 109.6 . . ?
C2 C1 H1A 109.6 . . ?
N1 C1 H1B 109.6 . . ?
C2 C1 H1B 109.6 . . ?
H1A C1 H1B 108.1 . . ?
N2 C2 C1 109.1(3) . . ?
N2 C2 H2A 109.9 . . ?
C1 C2 H2A 109.9 . . ?
N2 C2 H2B 109.9 . . ?
C1 C2 H2B 109.9 . . ?
H2A C2 H2B 108.3 . . ?
N2 C3 C4 111.1(3) . . ?
N2 C3 H3A 109.4 . . ?
C4 C3 H3A 109.4 . . ?
N2 C3 H3B 109.4 . . ?
C4 C3 H3B 109.4 . . ?
H3A C3 H3B 108.0 . . ?
C6 C4 C5 119.2(4) 4_665 . ?
C6 C4 C3 120.6(4) 4_665 . ?
C5 C4 C3 120.1(5) . . ?
C6 C5 C4 119.5(5) . . ?
C6 C5 H5A 120.2 . . ?
C4 C5 H5A 120.2 . . ?
C4 C6 C5 121.3(5) 4_665 . ?
C4 C6 H6A 119.4 4_665 . ?
C5 C6 H6A 119.4 . . ?
O1A Cl1 O1B 111.09(19) . 3_665 ?
O1A Cl1 O1B 111.09(19) . 2_655 ?
O1B Cl1 O1B 107.8(2) 3_665 2_655 ?
O1A Cl1 O1B 111.09(19) . . ?
O1B Cl1 O1B 107.8(2) 3_665 . ?
O1B Cl1 O1B 107.8(2) 2_655 . ?
O2A Cl2 O2A 95.0(6) 8 9 ?
O2A Cl2 O2A 95.0(6) 8 7 ?
O2A Cl2 O2A 95.0(6) 9 7 ?
O2A Cl2 O2A 85.0(6) 8 . ?
O2A Cl2 O2A 85.0(6) 9 . ?
O2A Cl2 O2A 179.997(1) 7 . ?
O2A Cl2 O2A 179.997(1) 8 2 ?
O2A Cl2 O2A 85.0(6) 9 2 ?
O2A Cl2 O2A 85.0(6) 7 2 ?
O2A Cl2 O2A 95.0(6) . 2 ?
O2A Cl2 O2A 85.0(6) 8 3 ?
O2A Cl2 O2A 179.997(1) 9 3 ?
O2A Cl2 O2A 85.0(6) 7 3 ?
O2A Cl2 O2A 95.0(6) . 3 ?
O2A Cl2 O2A 95.0(6) 2 3 ?

loop_
_geom_bond_atom_site_label_1
_geom_bond_atom_site_label_2
_geom_bond_distance
_geom_bond_site_symmetry_2
_geom_bond_publ_flag
Cu1 O1 1.898(5) . ?
Cu1 N1 2.041(4) . ?
Cu1 N2 2.144(3) 2_665 ?
Cu1 N2 2.144(3) . ?
Cu1 N2 2.144(3) 3_565 ?
O1 O1 2.325(9) 4_665 ?
O1 H1 0.886(10) . ?
N1 C1 1.484(3) 3_565 ?
N1 C1 1.484(3) 2_665 ?
N1 C1 1.484(3) . ?
N2 C3 1.483(5) . ?
N2 C2 1.487(4) . ?
N2 H2C 0.9300 . ?
C1 C2 1.500(5) . ?
C1 H1A 0.9900 . ?
C1 H1B 0.9900 . ?
C2 H2A 0.9900 . ?
C2 H2B 0.9900 . ?
C3 C4 1.507(5) . ?
C3 H3A 0.9900 . ?
C3 H3B 0.9900 . ?
C4 C6 1.381(7) 4_665 ?
C4 C5 1.401(7) . ?
C5 C6 1.384(6) . ?
C5 H5A 0.9500 . ?
C6 C4 1.381(7) 4_665 ?
C6 H6A 0.9500 . ?
Cl1 O1A 1.392(6) . ?
Cl1 O1B 1.429(4) 3_665 ?
Cl1 O1B 1.429(4) 2_655 ?
Cl1 O1B 1.429(4) . ?
Cl2 O2A 1.444(7) 8 ?
Cl2 O2A 1.444(7) 9 ?
Cl2 O2A 1.444(7) 7 ?
Cl2 O2A 1.444(7) . ?
Cl2 O2A 1.444(7) 2 ?
Cl2 O2A 1.444(7) 3 ?

loop_
_geom_torsion_atom_site_label_1
_geom_torsion_atom_site_label_2
_geom_torsion_atom_site_label_3
_geom_torsion_atom_site_label_4
_geom_torsion
_geom_torsion_site_symmetry_1
_geom_torsion_site_symmetry_2
_geom_torsion_site_symmetry_3
_geom_torsion_site_symmetry_4
_geom_torsion_publ_flag
N2 Cu1 N1 C1 -105.52(17) 2_665 . . 3_565 ?
N2 Cu1 N1 C1 134.48(17) . . . 3_565 ?
N2 Cu1 N1 C1 14.48(17) 3_565 . . 3_565 ?
N2 Cu1 N1 C1 14.48(17) 2_665 . . 2_665 ?
N2 Cu1 N1 C1 -105.52(17) . . . 2_665 ?
N2 Cu1 N1 C1 134.48(17) 3_565 . . 2_665 ?
N2 Cu1 N1 C1 134.48(17) 2_665 . . . ?
N2 Cu1 N1 C1 14.48(17) . . . . ?
N2 Cu1 N1 C1 -105.52(17) 3_565 . . . ?
O1 Cu1 N2 C3 68.5(2) . . . . ?
N1 Cu1 N2 C3 -111.5(2) . . . . ?
N2 Cu1 N2 C3 168.45(19) 2_665 . . . ?
N2 Cu1 N2 C3 -31.4(3) 3_565 . . . ?
O1 Cu1 N2 C2 -166.7(2) . . . . ?
N1 Cu1 N2 C2 13.3(2) . . . . ?
N2 Cu1 N2 C2 -66.8(3) 2_665 . . . ?
N2 Cu1 N2 C2 93.4(2) 3_565 . . . ?
C1 N1 C1 C2 -158.7(3) 3_565 . . . ?
C1 N1 C1 C2 77.5(4) 2_665 . . . ?
Cu1 N1 C1 C2 -40.6(3) . . . . ?
C3 N2 C2 C1 89.8(4) . . . . ?
Cu1 N2 C2 C1 -38.5(3) . . . . ?
N1 C1 C2 N2 54.3(4) . . . . ?
C2 N2 C3 C4 171.9(4) . . . . ?
Cu1 N2 C3 C4 -66.2(4) . . . . ?
N2 C3 C4 C6 114.1(5) . . . 4_665 ?
N2 C3 C4 C5 -64.0(5) . . . . ?
C6 C4 C5 C6 0.7(5) 4_665 . . . ?
C3 C4 C5 C6 178.8(4) . . . . ?
C4 C5 C6 C4 0.1(6) . . . 4_665 ?
